data_4326058
loop_
_publ_author_name
'Rajendra Shakya'
'Marco M. Allard'
'Mara Johann'
'Mary Jane Heeg'
'Eva Rentschler'
'Jason M. Shearer'
'Bruce R. McGarvey'
'Cl\'audio N. Verani'

_publ_contact_author_address
;    Department of Chemistry
     Wayne State University
    Detroit, Michigan 48202
    USA
;
_publ_contact_author_email cnverani@chem.wayne.edu
_publ_contact_author_name '    Prof. Claudio N. Verani'
_publ_section_title
;
 Modeling the Geometric, Electronic, and Redox Properties of
 Iron(III)-Containing Amphiphiles with Asymmetric [NN'O] Headgroups
;
_journal_name_full 'Inorganic Chemistry'
_journal_page_first 8356
_journal_page_last 8366
_journal_paper_doi 10.1021/ic2009368
_journal_volume 50
_journal_year 2011
_chemical_formula_sum 'C28 H24 Cl7 Fe I4 N4 O6'
_chemical_formula_weight 1324.11
_chemical_name_systematic
; 
 ? 
;
_space_group_IT_number 2
_symmetry_cell_setting triclinic
_symmetry_space_group_name_Hall '-P 1'
_symmetry_space_group_name_H-M 'P -1'
_atom_sites_solution_hydrogens geom
_atom_sites_solution_primary direct
_atom_sites_solution_secondary difmap
_audit_creation_method SHELXL-97
_cell_angle_alpha 103.7140(10)
_cell_angle_beta 103.2290(10)
_cell_angle_gamma 101.8180(10)
_cell_formula_units_Z 2
_cell_length_a 10.0197(3)
_cell_length_b 13.2289(3)
_cell_length_c 16.1597(4)
_cell_measurement_reflns_used 7059
_cell_measurement_temperature 100(2)
_cell_measurement_theta_max 31.8
_cell_measurement_theta_min 2.5
_cell_volume 1948.20(9)
_computing_cell_refinement 'Bruker APEX2'
_computing_data_collection 'Bruker APEX2'
_computing_data_reduction 'Bruker APEX2'
_computing_molecular_graphics SHELXTL-Plus
_computing_publication_material SHELXL-97
_computing_structure_refinement 'SHELXL-97 (Sheldrick, 1997)'
_computing_structure_solution 'SHELXS-97 (Sheldrick, 1990)'
_diffrn_ambient_temperature 100(2)
_diffrn_measured_fraction_theta_full 0.968
_diffrn_measured_fraction_theta_max 0.838
_diffrn_measurement_method 'Bruker APEX2'
_diffrn_radiation_monochromator graphite
_diffrn_radiation_source 'fine-focus sealed tube'
_diffrn_radiation_type MoK\a
_diffrn_radiation_wavelength 0.71073
_diffrn_reflns_av_R_equivalents 0.0310
_diffrn_reflns_av_sigmaI/netI 0.0387
_diffrn_reflns_limit_h_max 14
_diffrn_reflns_limit_h_min -14
_diffrn_reflns_limit_k_max 18
_diffrn_reflns_limit_k_min -18
_diffrn_reflns_limit_l_max 22
_diffrn_reflns_limit_l_min 0
_diffrn_reflns_number 38493
_diffrn_reflns_theta_full 28.30
_diffrn_reflns_theta_max 32.03
_diffrn_reflns_theta_min 2.43
_exptl_absorpt_coefficient_mu 4.082
_exptl_absorpt_correction_T_max 0.7360
_exptl_absorpt_correction_T_min 0.5612
_exptl_absorpt_correction_type multi-scan
_exptl_absorpt_process_details 'SADABS, Sheldrick, 1997'
_exptl_crystal_colour red
_exptl_crystal_density_diffrn 2.257
_exptl_crystal_description rod
_exptl_crystal_F_000 1250
_exptl_crystal_size_max 0.16
_exptl_crystal_size_mid 0.08
_exptl_crystal_size_min 0.08
_refine_diff_density_max 2.207
_refine_diff_density_min -2.578
_refine_diff_density_rms 0.221
_refine_ls_extinction_method none
_refine_ls_goodness_of_fit_ref 1.017
_refine_ls_hydrogen_treatment constr
_refine_ls_matrix_type full
_refine_ls_number_parameters 451
_refine_ls_number_reflns 11351
_refine_ls_number_restraints 0
_refine_ls_restrained_S_all 1.017
_refine_ls_R_factor_all 0.0662
_refine_ls_R_factor_gt 0.0480
_refine_ls_shift/su_max 0.001
_refine_ls_shift/su_mean 0.000
_refine_ls_structure_factor_coef Fsqd
_refine_ls_weighting_details 'calc w=1/[\s^2^(Fo^2^)+(0.0628P)^2^+16.6282P] where P=(Fo^2^+2Fc^2^)/3'
_refine_ls_weighting_scheme calc
_refine_ls_wR_factor_gt 0.1250
_refine_ls_wR_factor_ref 0.1346
_reflns_number_gt 8860
_reflns_number_total 11351
_reflns_threshold_expression >2sigma(I)
_cod_data_source_file ic2009368_si_002_1.cif
_cod_data_source_block jang
_cod_original_cell_volume 1948.19(9)
_cod_database_code 4326058

loop_
_symmetry_equiv_pos_as_xyz
'x, y, z'
'-x, -y, -z'

loop_
_atom_site_label
_atom_site_type_symbol
_atom_site_fract_x
_atom_site_fract_y
_atom_site_fract_z
_atom_site_U_iso_or_equiv
_atom_site_adp_type
_atom_site_occupancy
_atom_site_symmetry_multiplicity
_atom_site_calc_flag
_atom_site_refinement_flags
I1 I 1.01916(4) -0.23636(3) 0.56915(3) 0.01978(9) Uani 1 1 d .
I2 I 0.44485(4) -0.20545(3) 0.60424(3) 0.01887(9) Uani 1 1 d .
Fe1 Fe 0.64681(8) 0.18526(6) 0.71416(5) 0.01234(14) Uani 1 1 d .
N1 N 0.7603(5) 0.3380(4) 0.8176(3) 0.0173(9) Uani 1 1 d .
C1 C 0.7107(7) 0.3913(5) 0.8805(4) 0.0231(12) Uani 1 1 d .
H1 H 0.6246 0.3555 0.8888 0.028 Uiso 1 1 calc R
C2 C 0.7802(7) 0.4962(5) 0.9336(4) 0.0287(13) Uani 1 1 d .
H2 H 0.7415 0.5325 0.9765 0.034 Uiso 1 1 calc R
C3 C 0.9077(8) 0.5470(5) 0.9228(4) 0.0288(14) Uani 1 1 d .
H3 H 0.9583 0.6189 0.9586 0.035 Uiso 1 1 calc R
C4 C 0.9604(6) 0.4920(5) 0.8593(4) 0.0238(12) Uani 1 1 d .
H4 H 1.0480 0.5253 0.8512 0.029 Uiso 1 1 calc R
C5 C 0.8840(6) 0.3881(4) 0.8081(4) 0.0171(10) Uani 1 1 d .
C6 C 0.9317(6) 0.3262(4) 0.7339(4) 0.0159(10) Uani 1 1 d .
H6A H 0.9045 0.3506 0.6806 0.019 Uiso 1 1 calc R
H6B H 1.0367 0.3407 0.7529 0.019 Uiso 1 1 calc R
N2 N 0.8645(5) 0.2092(3) 0.7116(3) 0.0143(8) Uani 1 1 d .
H2A H 0.9129 0.1825 0.7542 0.017 Uiso 1 1 calc R
C7 C 0.8682(6) 0.1492(4) 0.6223(4) 0.0148(9) Uani 1 1 d .
H7A H 0.9659 0.1707 0.6172 0.018 Uiso 1 1 calc R
H7B H 0.8032 0.1677 0.5757 0.018 Uiso 1 1 calc R
C8 C 0.8237(6) 0.0291(4) 0.6083(3) 0.0145(9) Uani 1 1 d .
C9 C 0.9161(5) -0.0334(4) 0.5932(4) 0.0153(10) Uani 1 1 d .
H9 H 1.0082 -0.0008 0.5907 0.018 Uiso 1 1 calc R
C10 C 0.8735(6) -0.1442(4) 0.5818(3) 0.0146(9) Uani 1 1 d .
C11 C 0.7387(6) -0.1929(4) 0.5829(4) 0.0158(10) Uani 1 1 d .
H11 H 0.7092 -0.2689 0.5729 0.019 Uiso 1 1 calc R
C12 C 0.6460(5) -0.1299(4) 0.5987(3) 0.0138(9) Uani 1 1 d .
C13 C 0.6863(5) -0.0174(4) 0.6130(3) 0.0122(9) Uani 1 1 d .
O1 O 0.6014(4) 0.0441(3) 0.6315(3) 0.0153(7) Uani 1 1 d .
I3 I 0.16008(4) 0.53784(3) 0.63443(3) 0.02333(9) Uani 1 1 d .
I4 I 0.73961(4) 0.50142(3) 0.61374(3) 0.01851(9) Uani 1 1 d .
N3 N 0.6488(5) 0.1108(4) 0.8203(3) 0.0179(9) Uani 1 1 d .
C14 C 0.7630(7) 0.1074(5) 0.8825(4) 0.0238(12) Uani 1 1 d .
H14 H 0.8545 0.1511 0.8882 0.029 Uiso 1 1 calc R
C15 C 0.7518(8) 0.0435(5) 0.9376(4) 0.0283(13) Uani 1 1 d .
H15 H 0.8347 0.0428 0.9800 0.034 Uiso 1 1 calc R
C16 C 0.6215(8) -0.0191(5) 0.9315(4) 0.0293(14) Uani 1 1 d .
H16 H 0.6126 -0.0641 0.9689 0.035 Uiso 1 1 calc R
C17 C 0.4996(7) -0.0161(5) 0.8683(4) 0.0229(12) Uani 1 1 d .
H17 H 0.4075 -0.0586 0.8627 0.028 Uiso 1 1 calc R
C18 C 0.5180(6) 0.0504(4) 0.8148(4) 0.0192(11) Uani 1 1 d .
C19 C 0.3957(6) 0.0565(4) 0.7445(4) 0.0183(10) Uani 1 1 d .
H19A H 0.3758 -0.0029 0.6891 0.022 Uiso 1 1 calc R
H19B H 0.3091 0.0491 0.7647 0.022 Uiso 1 1 calc R
N4 N 0.4344(5) 0.1630(3) 0.7276(3) 0.0147(8) Uani 1 1 d .
H4A H 0.4352 0.2173 0.7764 0.018 Uiso 1 1 calc R
C20 C 0.3355(6) 0.1689(4) 0.6463(4) 0.0168(10) Uani 1 1 d .
H20A H 0.2360 0.1479 0.6485 0.020 Uiso 1 1 calc R
H20B H 0.3437 0.1183 0.5928 0.020 Uiso 1 1 calc R
C21 C 0.3731(5) 0.2829(4) 0.6410(3) 0.0137(9) Uani 1 1 d .
C22 C 0.2750(6) 0.3434(4) 0.6414(3) 0.0146(9) Uani 1 1 d .
H22 H 0.1846 0.3141 0.6481 0.018 Uiso 1 1 calc R
C23 C 0.3086(6) 0.4470(4) 0.6321(4) 0.0169(10) Uani 1 1 d .
C24 C 0.4405(6) 0.4910(4) 0.6234(4) 0.0169(10) Uani 1 1 d .
H24 H 0.4631 0.5613 0.6165 0.020 Uiso 1 1 calc R
C25 C 0.5395(5) 0.4315(4) 0.6249(3) 0.0137(9) Uani 1 1 d .
C26 C 0.5095(5) 0.3270(4) 0.6342(3) 0.0134(9) Uani 1 1 d .
O2 O 0.6041(4) 0.2694(3) 0.6357(3) 0.0142(7) Uani 1 1 d .
Cl1 Cl 0.79565(16) 0.78033(13) 0.12616(10) 0.0259(3) Uani 1 1 d .
O3 O 0.8870(6) 0.7218(4) 0.0941(3) 0.0366(11) Uani 1 1 d .
O4 O 0.7566(6) 0.8437(5) 0.0679(4) 0.0457(14) Uani 1 1 d .
O5 O 0.8688(5) 0.8500(4) 0.2152(3) 0.0354(11) Uani 1 1 d .
O6 O 0.6679(6) 0.7076(5) 0.1262(4) 0.0424(13) Uani 1 1 d .
C27 C 0.4766(10) 0.6610(7) 0.9108(6) 0.051(2) Uani 1 1 d .
H27 H 0.5686 0.6806 0.9589 0.061 Uiso 1 1 calc R
Cl2 Cl 0.4017(3) 0.52297(18) 0.88307(14) 0.0493(5) Uani 1 1 d .
Cl3 Cl 0.3673(4) 0.7349(2) 0.9507(2) 0.0716(8) Uani 1 1 d .
Cl4 Cl 0.5136(4) 0.7002(2) 0.8196(2) 0.0933(13) Uani 1 1 d .
C28 C 0.9346(15) 0.8073(8) 0.8183(7) 0.077(4) Uani 1 1 d .
H28 H 0.8529 0.7653 0.7641 0.093 Uiso 1 1 calc R
Cl5 Cl 0.9953(4) 0.9372(2) 0.8122(2) 0.0793(9) Uani 1 1 d .
Cl6 Cl 0.8796(4) 0.8064(3) 0.9110(3) 0.0876(10) Uani 1 1 d .
Cl7 Cl 1.0775(5) 0.7437(3) 0.8199(3) 0.0887(10) Uani 1 1 d .

loop_
_atom_site_aniso_label
_atom_site_aniso_U_11
_atom_site_aniso_U_22
_atom_site_aniso_U_33
_atom_site_aniso_U_23
_atom_site_aniso_U_13
_atom_site_aniso_U_12
I1 0.01759(17) 0.02024(17) 0.02778(19) 0.00999(14) 0.00974(14) 0.01173(13)
I2 0.01502(16) 0.01332(16) 0.0301(2) 0.00693(13) 0.01101(14) 0.00224(12)
Fe1 0.0115(3) 0.0111(3) 0.0185(4) 0.0077(3) 0.0067(3) 0.0052(3)
N1 0.017(2) 0.015(2) 0.023(2) 0.0074(18) 0.0077(18) 0.0075(17)
C1 0.023(3) 0.022(3) 0.025(3) 0.006(2) 0.010(2) 0.009(2)
C2 0.025(3) 0.026(3) 0.031(3) -0.001(3) 0.008(3) 0.010(2)
C3 0.035(4) 0.015(3) 0.032(3) 0.000(2) 0.009(3) 0.005(2)
C4 0.020(3) 0.019(3) 0.028(3) 0.003(2) 0.005(2) 0.001(2)
C5 0.015(2) 0.016(2) 0.024(3) 0.009(2) 0.007(2) 0.0059(19)
C6 0.016(2) 0.012(2) 0.022(3) 0.0063(19) 0.009(2) 0.0044(18)
N2 0.016(2) 0.0108(19) 0.018(2) 0.0053(16) 0.0056(17) 0.0055(16)
C7 0.014(2) 0.014(2) 0.020(2) 0.0066(19) 0.0077(19) 0.0046(18)
C8 0.013(2) 0.014(2) 0.019(2) 0.0061(19) 0.0077(19) 0.0047(18)
C9 0.011(2) 0.015(2) 0.023(3) 0.007(2) 0.0082(19) 0.0047(18)
C10 0.015(2) 0.015(2) 0.018(2) 0.0063(19) 0.0068(19) 0.0075(19)
C11 0.021(3) 0.010(2) 0.022(3) 0.0088(19) 0.008(2) 0.0066(19)
C12 0.011(2) 0.014(2) 0.019(2) 0.0065(19) 0.0068(18) 0.0031(18)
C13 0.010(2) 0.011(2) 0.019(2) 0.0072(18) 0.0068(18) 0.0063(17)
O1 0.0125(17) 0.0113(16) 0.026(2) 0.0069(14) 0.0097(15) 0.0050(13)
I3 0.02037(18) 0.02205(18) 0.0402(2) 0.01777(16) 0.01593(16) 0.01484(14)
I4 0.01344(16) 0.01707(16) 0.0302(2) 0.01427(14) 0.00865(13) 0.00434(12)
N3 0.019(2) 0.018(2) 0.023(2) 0.0105(18) 0.0101(18) 0.0069(18)
C14 0.024(3) 0.028(3) 0.023(3) 0.011(2) 0.006(2) 0.012(2)
C15 0.034(3) 0.030(3) 0.026(3) 0.014(3) 0.006(3) 0.016(3)
C16 0.043(4) 0.025(3) 0.032(3) 0.020(3) 0.015(3) 0.017(3)
C17 0.028(3) 0.019(3) 0.031(3) 0.015(2) 0.015(2) 0.010(2)
C18 0.023(3) 0.019(3) 0.025(3) 0.012(2) 0.014(2) 0.011(2)
C19 0.016(2) 0.014(2) 0.033(3) 0.015(2) 0.013(2) 0.0045(19)
N4 0.013(2) 0.0122(19) 0.023(2) 0.0092(17) 0.0090(17) 0.0045(16)
C20 0.012(2) 0.016(2) 0.025(3) 0.010(2) 0.005(2) 0.0040(19)
C21 0.012(2) 0.012(2) 0.019(2) 0.0085(19) 0.0042(18) 0.0036(18)
C22 0.013(2) 0.015(2) 0.020(2) 0.0084(19) 0.0071(19) 0.0058(18)
C23 0.020(3) 0.016(2) 0.022(3) 0.010(2) 0.010(2) 0.010(2)
C24 0.018(2) 0.013(2) 0.023(3) 0.010(2) 0.007(2) 0.0073(19)
C25 0.011(2) 0.013(2) 0.020(2) 0.0074(19) 0.0070(18) 0.0037(17)
C26 0.013(2) 0.016(2) 0.014(2) 0.0081(19) 0.0043(18) 0.0067(18)
O2 0.0138(17) 0.0109(16) 0.0237(19) 0.0098(14) 0.0085(14) 0.0067(13)
Cl1 0.0233(7) 0.0308(7) 0.0229(7) 0.0047(6) 0.0064(5) 0.0103(6)
O3 0.035(3) 0.046(3) 0.032(3) 0.006(2) 0.013(2) 0.020(2)
O4 0.048(3) 0.050(3) 0.040(3) 0.020(3) 0.003(3) 0.019(3)
O5 0.031(3) 0.040(3) 0.030(2) -0.001(2) 0.003(2) 0.017(2)
O6 0.038(3) 0.042(3) 0.042(3) 0.004(2) 0.018(2) 0.001(2)
C27 0.053(5) 0.052(5) 0.035(4) 0.001(4) 0.005(4) 0.009(4)
Cl2 0.0567(13) 0.0472(11) 0.0442(11) 0.0148(9) 0.0100(9) 0.0184(10)
Cl3 0.103(2) 0.0478(13) 0.0857(19) 0.0248(13) 0.0580(17) 0.0276(14)
Cl4 0.126(3) 0.0559(15) 0.0741(18) -0.0113(13) 0.0643(19) -0.0296(17)
C28 0.113(10) 0.036(5) 0.055(6) 0.009(4) -0.009(6) 0.004(6)
Cl5 0.123(3) 0.0521(15) 0.0681(17) 0.0196(13) 0.0349(17) 0.0257(16)
Cl6 0.094(2) 0.0743(19) 0.131(3) 0.055(2) 0.063(2) 0.0381(17)
Cl7 0.122(3) 0.075(2) 0.104(2) 0.0425(18) 0.064(2) 0.047(2)

loop_
_atom_type_symbol
_atom_type_description
_atom_type_scat_dispersion_real
_atom_type_scat_dispersion_imag
_atom_type_scat_source
C C 0.0033 0.0016 'International Tables Vol C Tables 4.2.6.8 and 6.1.1.4'
H H 0.0000 0.0000 'International Tables Vol C Tables 4.2.6.8 and 6.1.1.4'
N N 0.0061 0.0033 'International Tables Vol C Tables 4.2.6.8 and 6.1.1.4'
O O 0.0106 0.0060 'International Tables Vol C Tables 4.2.6.8 and 6.1.1.4'
Fe Fe 0.3463 0.8444 'International Tables Vol C Tables 4.2.6.8 and 6.1.1.4'
I I -0.4742 1.8119 'International Tables Vol C Tables 4.2.6.8 and 6.1.1.4'
Cl Cl 0.1484 0.1585 'International Tables Vol C Tables 4.2.6.8 and 6.1.1.4'

loop_
_geom_angle_atom_site_label_1
_geom_angle_atom_site_label_2
_geom_angle_atom_site_label_3
_geom_angle
O2 Fe1 O1 101.38(17)
O2 Fe1 N2 93.68(16)
O1 Fe1 N2 88.90(16)
O2 Fe1 N4 89.66(16)
O1 Fe1 N4 93.29(16)
N2 Fe1 N4 175.57(17)
O2 Fe1 N3 162.29(17)
O1 Fe1 N3 88.80(17)
N2 Fe1 N3 101.04(18)
N4 Fe1 N3 75.18(17)
O2 Fe1 N1 86.96(17)
O1 Fe1 N1 163.13(17)
N2 Fe1 N1 75.84(17)
N4 Fe1 N1 101.46(17)
N3 Fe1 N1 87.15(18)
C5 N1 C1 118.3(5)
C5 N1 Fe1 114.3(4)
C1 N1 Fe1 126.8(4)
N1 C1 C2 122.6(6)
C1 C2 C3 118.4(6)
C4 C3 C2 119.3(6)
C5 C4 C3 119.0(6)
N1 C5 C4 122.4(5)
N1 C5 C6 116.1(5)
C4 C5 C6 121.4(5)
N2 C6 C5 109.9(4)
C6 N2 C7 111.6(4)
C6 N2 Fe1 108.8(3)
C7 N2 Fe1 109.4(3)
N2 C7 C8 110.3(4)
C9 C8 C13 121.2(5)
C9 C8 C7 120.7(5)
C13 C8 C7 118.1(4)
C8 C9 C10 119.8(5)
C11 C10 C9 120.7(5)
C11 C10 I1 119.5(4)
C9 C10 I1 119.7(4)
C10 C11 C12 119.5(5)
C11 C12 C13 121.6(5)
C11 C12 I2 118.6(4)
C13 C12 I2 119.8(4)
O1 C13 C12 122.2(4)
O1 C13 C8 120.5(4)
C12 C13 C8 117.2(4)
C13 O1 Fe1 129.6(3)
C14 N3 C18 117.9(5)
C14 N3 Fe1 128.3(4)
C18 N3 Fe1 113.3(4)
N3 C14 C15 122.7(6)
C16 C15 C14 119.8(6)
C15 C16 C17 119.0(6)
C18 C17 C16 118.4(6)
N3 C18 C17 122.1(5)
N3 C18 C19 115.7(5)
C17 C18 C19 122.1(5)
N4 C19 C18 108.5(4)
C20 N4 C19 113.0(4)
C20 N4 Fe1 109.9(3)
C19 N4 Fe1 106.4(3)
N4 C20 C21 108.9(4)
C22 C21 C26 120.3(5)
C22 C21 C20 120.9(5)
C26 C21 C20 118.8(4)
C21 C22 C23 120.3(5)
C24 C23 C22 120.4(5)
C24 C23 I3 119.9(4)
C22 C23 I3 119.7(4)
C23 C24 C25 119.3(5)
C24 C25 C26 121.9(5)
C24 C25 I4 118.4(4)
C26 C25 I4 119.7(4)
O2 C26 C25 122.2(5)
O2 C26 C21 120.1(4)
C25 C26 C21 117.8(4)
C26 O2 Fe1 126.8(3)
O3 Cl1 O6 110.7(3)
O3 Cl1 O5 109.5(3)
O6 Cl1 O5 109.5(3)
O3 Cl1 O4 108.7(3)
O6 Cl1 O4 108.5(4)
O5 Cl1 O4 110.1(3)
Cl2 C27 Cl3 112.0(6)
Cl2 C27 Cl4 112.0(5)
Cl3 C27 Cl4 108.4(6)
Cl6 C28 Cl5 112.5(6)
Cl6 C28 Cl7 109.3(6)
Cl5 C28 Cl7 108.2(8)

loop_
_geom_bond_atom_site_label_1
_geom_bond_atom_site_label_2
_geom_bond_distance
I1 C10 2.099(5)
I2 C12 2.090(5)
Fe1 O2 1.909(4)
Fe1 O1 1.916(4)
Fe1 N2 2.150(5)
Fe1 N4 2.156(4)
Fe1 N3 2.170(5)
Fe1 N1 2.181(5)
N1 C5 1.341(7)
N1 C1 1.347(7)
C1 C2 1.383(9)
C2 C3 1.386(10)
C3 C4 1.383(9)
C4 C5 1.379(8)
C5 C6 1.514(7)
C6 N2 1.476(6)
N2 C7 1.486(7)
C7 C8 1.506(7)
C8 C9 1.386(7)
C8 C13 1.415(7)
C9 C10 1.394(7)
C10 C11 1.378(7)
C11 C12 1.396(7)
C12 C13 1.407(7)
C13 O1 1.326(6)
I3 C23 2.097(5)
I4 C25 2.096(5)
N3 C14 1.355(7)
N3 C18 1.360(7)
C14 C15 1.373(9)
C15 C16 1.363(10)
C16 C17 1.415(9)
C17 C18 1.386(8)
C18 C19 1.499(8)
C19 N4 1.489(6)
N4 C20 1.483(7)
C20 C21 1.505(7)
C21 C22 1.389(7)
C21 C26 1.412(7)
C22 C23 1.395(7)
C23 C24 1.384(8)
C24 C25 1.387(7)
C25 C26 1.405(7)
C26 O2 1.332(6)
Cl1 O3 1.422(5)
Cl1 O6 1.436(6)
Cl1 O5 1.439(5)
Cl1 O4 1.444(6)
C27 Cl2 1.731(10)
C27 Cl3 1.742(10)
C27 Cl4 1.765(10)
C28 Cl6 1.713(14)
C28 Cl5 1.736(11)
C28 Cl7 1.802(15)
